data_4506885
loop_
_publ_author_name
'Pinta, Noelia De la'
'Fidalgo, Luz'
'Madariaga, Gotzon'
'Lezama, Luis'
'Cort\'es, Roberto'

_publ_section_title
;
 Guest Driven Structural Correlations in DPDS
 [Di(4-pyridyl)disulfide]-Based Coordination Polymers
;
_journal_issue 10
_journal_name_full 'Crystal Growth &amp; Design'
_journal_page_first 5069
_journal_paper_doi 10.1021/cg3010135
_journal_volume 12
_journal_year 2012
_chemical_absolute_configuration unk
_chemical_formula_moiety 'C22 H16 Co N6 S6, 2(H O0.50), 2(H O0.50)'
_chemical_formula_sum 'C22 H20 Co N6 O2 S6'
_chemical_formula_weight 651.73
_chemical_name_systematic
;
 ?
;
_space_group_IT_number 37
_symmetry_space_group_name_Hall 'C 2 -2c'
_symmetry_space_group_name_H-M 'C c c 2'
_atom_sites_solution_hydrogens geom
_atom_sites_solution_primary direct
_atom_sites_solution_secondary difmap
_audit_creation_date 2012-02-20T20:15:24-00:00
_audit_creation_method 'WinGX routine CIF_UPDATE'
_cell_angle_alpha 90
_cell_angle_beta 90
_cell_angle_gamma 90
_cell_formula_units_Z 4
_cell_length_a 13.946(8)
_cell_length_b 20.218(7)
_cell_length_c 10.911(3)
_cell_measurement_reflns_used 1255
_cell_measurement_temperature 293(2)
_cell_measurement_theta_max 26.00
_cell_measurement_theta_min 2.01
_cell_volume 3076(2)
_computing_structure_refinement 'SHELXL-97 (Sheldrick, 2008)'
_diffrn_ambient_temperature 293(2)
_diffrn_measured_fraction_theta_full 0.956
_diffrn_measured_fraction_theta_max 0.948
_diffrn_radiation_monochromator graphite
_diffrn_radiation_type MoK\a
_diffrn_radiation_wavelength 0.71073
_diffrn_reflns_av_R_equivalents 0.0663
_diffrn_reflns_av_unetI/netI 0.0684
_diffrn_reflns_limit_h_max 17
_diffrn_reflns_limit_h_min -17
_diffrn_reflns_limit_k_max 24
_diffrn_reflns_limit_k_min -24
_diffrn_reflns_limit_l_max 12
_diffrn_reflns_limit_l_min -12
_diffrn_reflns_number 11583
_diffrn_reflns_theta_full 25
_diffrn_reflns_theta_max 26
_diffrn_reflns_theta_min 2.58
_exptl_absorpt_coefficient_mu 0.995
_exptl_absorpt_correction_T_max 0.8663
_exptl_absorpt_correction_T_min 0.7333
_exptl_absorpt_correction_type gaussian
_exptl_absorpt_process_details
;
        a grid of  8 x  8 x  8 =   512 sampling points was used
;
_exptl_crystal_density_diffrn 1.407
_exptl_crystal_density_method 'not measured'
_exptl_crystal_F_000 1332
_exptl_crystal_size_max 0.500
_exptl_crystal_size_mid 0.327
_exptl_crystal_size_min 0.125
_refine_diff_density_max 0.202
_refine_diff_density_min -0.329
_refine_diff_density_rms 0.041
_refine_ls_abs_structure_details 'Flack H D (1983), Acta Cryst. A39, 876-881'
_refine_ls_abs_structure_Flack 0.00(2)
_refine_ls_extinction_coef 0.0017(3)
_refine_ls_extinction_method SHELXL
_refine_ls_goodness_of_fit_ref 0.836
_refine_ls_hydrogen_treatment mixed
_refine_ls_matrix_type full
_refine_ls_number_parameters 200
_refine_ls_number_reflns 2847
_refine_ls_number_restraints 7
_refine_ls_restrained_S_all 0.835
_refine_ls_R_factor_all 0.0788
_refine_ls_R_factor_gt 0.0312
_refine_ls_shift/su_max 0.005
_refine_ls_shift/su_mean 0
_refine_ls_structure_factor_coef Fsqd
_refine_ls_weighting_details 'calc w=1/[\s^2^(Fo^2^)+(0.0355P)^2^+0.0000P] where P=(Fo^2^+2Fc^2^)/3'
_refine_ls_weighting_scheme calc
_refine_ls_wR_factor_ref 0.0743
_reflns_number_gt 1573
_reflns_number_total 2847
_reflns_threshold_expression >2\s(I)
_cod_data_source_file cg3010135_si_001.cif
_cod_data_source_block new
_cod_database_code 4506885

loop_
_symmetry_equiv_pos_as_xyz
'x, y, z'
'-x, -y, z'
'-x, y, z+1/2'
'x, -y, z+1/2'
'x+1/2, y+1/2, z'
'-x+1/2, -y+1/2, z'
'-x+1/2, y+1/2, z+1/2'
'x+1/2, -y+1/2, z+1/2'

loop_
_atom_site_label
_atom_site_fract_x
_atom_site_fract_y
_atom_site_fract_z
_atom_site_U_iso_or_equiv
_atom_site_adp_type
_atom_site_calc_flag
_atom_site_refinement_flags
_atom_site_occupancy
_atom_site_type_symbol
Co1 0.25 0.25 -0.55854(8) 0.0657(2) Uani d S 1 Co
S1 0.27358(9) 0.02028(5) -0.00216(12) 0.0880(4) Uani d . 1 S
S2 0.38651(9) 0.03903(6) -0.11216(13) 0.0931(4) Uani d . 1 S
S3 -0.0852(4) 0.2204(4) -0.5750(8) 0.162(3) Uani d P 0.5 S
S3' -0.0794(4) 0.1873(4) -0.5067(7) 0.160(3) Uani d P 0.5 S
N2 0.2712(3) 0.17447(18) 0.3020(4) 0.0747(11) Uani d . 1 N
N3 0.2866(3) 0.17641(16) -0.4178(3) 0.0663(9) Uani d . 1 N
C4 0.2529(3) 0.1216(2) -0.2276(5) 0.0776(13) Uani d . 1 C
H4 0.2093 0.1136 -0.1648 0.116 Uiso calc R 1 H
C5 0.2779(3) 0.08219(19) 0.1136(5) 0.0676(12) Uani d . 1 C
C6 0.3421(3) 0.09228(19) -0.2282(4) 0.0672(11) Uani d . 1 C
C7 0.3732(3) 0.1469(2) -0.4161(5) 0.0754(12) Uani d . 1 C
H7 0.4149 0.1553 -0.4807 0.113 Uiso calc R 1 H
C8 0.2223(3) 0.07152(19) 0.2137(4) 0.0783(14) Uani d . 1 C
H8 0.1861 0.0331 0.2204 0.117 Uiso calc R 1 H
C10 0.3256(3) 0.1831(2) 0.2039(5) 0.0750(11) Uani d . 1 C
H10 0.3618 0.2217 0.199 0.113 Uiso calc R 1 H
C11 0.4034(3) 0.1054(2) -0.3253(5) 0.0757(12) Uani d . 1 C
H11 0.464 0.0862 -0.3285 0.114 Uiso calc R 1 H
N12 0.1075(2) 0.22363(15) -0.5584(4) 0.0765(9) Uani d . 1 N
C13 0.2202(3) 0.1181(2) 0.3049(4) 0.0777(13) Uani d . 1 C
H13 0.1813 0.1102 0.3725 0.117 Uiso calc R 1 H
C14 0.3321(3) 0.1387(2) 0.1083(4) 0.0739(11) Uani d . 1 C
H14 0.3723 0.1468 0.042 0.111 Uiso calc R 1 H
C15 0.2308(3) 0.1630(2) -0.3232(5) 0.0742(12) Uani d . 1 C
H15 0.1712 0.1836 -0.3211 0.111 Uiso calc R 1 H
C16 0.0278(3) 0.21486(18) -0.5527(6) 0.0876(13) Uani d . 1 C
O1W -0.0125(8) 0.0413(7) -0.633(3) 0.325(15) Uani d PD 0.5 O
H1W2 -0.04(3) 0.078(11) -0.65(4) 0.488 Uiso d PD 0.5 H
H1W1 -0.01(6) 0.02(2) -0.70(2) 0.488 Uiso d PD 0.5 H
O2W 0.0238(10) 0.0470(7) -0.399(4) 0.39(2) Uani d PD 0.5 O
H2W1 -0.03(2) 0.070(18) -0.42(5) 0.591 Uiso d PD 0.5 H
H2W2 0.02(4) 0.014(19) -0.45(5) 0.591 Uiso d PD 0.5 H

loop_
_atom_site_aniso_label
_atom_site_aniso_U_11
_atom_site_aniso_U_22
_atom_site_aniso_U_33
_atom_site_aniso_U_12
_atom_site_aniso_U_13
_atom_site_aniso_U_23
Co1 0.0629(4) 0.0678(4) 0.0665(5) -0.0069(4) 0 0
S1 0.1303(10) 0.0603(6) 0.0735(9) 0.0136(6) -0.0078(7) -0.0010(5)
S2 0.1049(9) 0.0917(8) 0.0828(9) 0.0467(6) -0.0092(6) -0.0044(7)
S3 0.065(2) 0.191(6) 0.229(9) 0.013(3) -0.034(4) -0.095(4)
S3' 0.070(3) 0.205(7) 0.206(7) -0.051(4) 0.044(4) -0.089(5)
N2 0.078(3) 0.068(2) 0.078(3) -0.0050(18) 0.006(2) 0.003(2)
N3 0.066(2) 0.070(2) 0.063(3) 0.0015(18) 0.0050(19) 0.0006(18)
C4 0.067(3) 0.087(3) 0.079(4) 0.018(2) 0.012(2) 0.007(3)
C5 0.083(3) 0.054(3) 0.065(4) 0.010(2) -0.011(2) 0.008(2)
C6 0.072(3) 0.059(2) 0.071(3) 0.015(2) -0.007(2) -0.012(2)
C7 0.065(3) 0.072(3) 0.089(4) -0.001(2) 0.016(2) 0.001(3)
C8 0.106(4) 0.054(2) 0.075(4) -0.004(2) -0.005(3) 0.001(2)
C10 0.074(3) 0.077(3) 0.074(4) -0.007(2) 0.003(3) -0.003(3)
C11 0.061(2) 0.072(3) 0.095(4) 0.011(2) 0.008(3) -0.005(3)
N12 0.069(2) 0.078(2) 0.083(2) -0.0082(15) 0.001(3) -0.002(2)
C13 0.085(3) 0.073(3) 0.075(4) -0.005(2) 0.004(2) 0.009(2)
C14 0.082(3) 0.077(3) 0.064(3) 0.003(2) 0.007(2) -0.002(3)
C15 0.067(3) 0.084(3) 0.072(4) 0.017(2) 0.004(2) 0.007(3)
C16 0.075(3) 0.085(3) 0.103(4) -0.004(2) -0.005(3) -0.038(3)
O1W 0.076(7) 0.172(10) 0.73(5) 0.000(7) 0.077(14) 0.093(17)
O2W 0.097(9) 0.183(12) 0.90(7) 0.005(7) -0.057(18) 0.03(2)

loop_
_atom_type_symbol
_atom_type_description
_atom_type_scat_dispersion_real
_atom_type_scat_dispersion_imag
_atom_type_scat_source
C C 0.0033 0.0016 'International Tables Vol C Tables 4.2.6.8 and 6.1.1.4'
H H 0 0 'International Tables Vol C Tables 4.2.6.8 and 6.1.1.4'
N N 0.0061 0.0033 'International Tables Vol C Tables 4.2.6.8 and 6.1.1.4'
O O 0.0106 0.006 'International Tables Vol C Tables 4.2.6.8 and 6.1.1.4'
S S 0.1246 0.1234 'International Tables Vol C Tables 4.2.6.8 and 6.1.1.4'
Co Co 0.3494 0.9721 'International Tables Vol C Tables 4.2.6.8 and 6.1.1.4'

loop_
_geom_angle_atom_site_label_1
_geom_angle_atom_site_label_2
_geom_angle_atom_site_label_3
_geom_angle
_geom_angle_site_symmetry_1
_geom_angle_site_symmetry_3
N12 Co1 N12 179.9(2) 6 .
N12 Co1 N2 92.91(15) 6 1_554
N12 Co1 N2 87.14(15) . 1_554
N12 Co1 N2 87.14(15) 6 6_554
N12 Co1 N2 92.91(15) . 6_554
N2 Co1 N2 91.3(2) 1_554 6_554
N12 Co1 N3 87.18(14) 6 .
N12 Co1 N3 92.77(14) . .
N2 Co1 N3 88.97(12) 1_554 .
N2 Co1 N3 174.32(16) 6_554 .
N12 Co1 N3 92.77(14) 6 6
N12 Co1 N3 87.18(14) . 6
N2 Co1 N3 174.32(16) 1_554 6
N2 Co1 N3 88.97(12) 6_554 6
N3 Co1 N3 91.37(19) . 6
C5 S1 S2 105.29(17) . .
C6 S2 S1 105.43(16) . .
S3' S3 C16 76.2(6) . .
S3 S3' C16 68.1(6) . .
C10 N2 C13 115.7(4) . .
C10 N2 Co1 123.4(3) . 1_556
C13 N2 Co1 120.5(3) . 1_556
C15 N3 C7 115.2(4) . .
C15 N3 Co1 123.2(3) . .
C7 N3 Co1 121.2(3) . .
C15 C4 C6 117.4(4) . .
C15 C4 H4 121.3 . .
C6 C4 H4 121.3 . .
C8 C5 C14 118.8(4) . .
C8 C5 S1 116.1(3) . .
C14 C5 S1 125.1(4) . .
C4 C6 C11 118.6(4) . .
C4 C6 S2 125.0(4) . .
C11 C6 S2 116.4(3) . .
N3 C7 C11 124.0(4) . .
N3 C7 H7 118 . .
C11 C7 H7 118 . .
C5 C8 C13 119.2(4) . .
C5 C8 H8 120.4 . .
C13 C8 H8 120.4 . .
N2 C10 C14 124.2(4) . .
N2 C10 H10 117.9 . .
C14 C10 H10 117.9 . .
C7 C11 C6 118.7(3) . .
C7 C11 H11 120.6 . .
C6 C11 H11 120.6 . .
C16 N12 Co1 173.3(3) . .
N2 C13 C8 123.7(4) . .
N2 C13 H13 118.2 . .
C8 C13 H13 118.2 . .
C5 C14 C10 118.4(4) . .
C5 C14 H14 120.8 . .
C10 C14 H14 120.8 . .
N3 C15 C4 125.9(4) . .
N3 C15 H15 117 . .
C4 C15 H15 117 . .
N12 C16 S3 162.3(6) . .
N12 C16 S3' 161.9(6) . .
O1W O1W H1W2 160(10) 2 .
O1W O1W H1W1 60(10) 2 .
H1W2 O1W H1W1 106.00(14) . .
H2W1 O2W H2W2 100.00(14) . .

loop_
_geom_bond_atom_site_label_1
_geom_bond_atom_site_label_2
_geom_bond_site_symmetry_2
_geom_bond_distance
Co1 N12 6 2.058(3)
Co1 N12 . 2.058(3)
Co1 N2 1_554 2.176(4)
Co1 N2 6_554 2.176(4)
Co1 N3 . 2.198(4)
Co1 N3 6 2.198(4)
S1 C5 . 1.779(5)
S1 S2 . 2.016(2)
S2 C6 . 1.774(4)
S3 S3' . 1.005(9)
S3 C16 . 1.599(7)
S3' C16 . 1.674(7)
N2 C10 . 1.324(5)
N2 C13 . 1.345(5)
N2 Co1 1_556 2.176(4)
N3 C15 . 1.321(5)
N3 C7 . 1.347(5)
C4 C15 . 1.373(6)
C4 C6 . 1.378(5)
C4 H4 . 0.93
C5 C8 . 1.357(6)
C5 C14 . 1.370(5)
C6 C11 . 1.388(6)
C7 C11 . 1.365(6)
C7 H7 . 0.93
C8 C13 . 1.369(6)
C8 H8 . 0.93
C10 C14 . 1.380(6)
C10 H10 . 0.93
C11 H11 . 0.93
N12 C16 . 1.127(4)
C13 H13 . 0.93
C14 H14 . 0.93
C15 H15 . 0.93
O1W O1W 2 1.71(3)
O1W H1W2 . 0.849(5)
O1W H1W1 . 0.850(5)
O2W H2W1 . 0.850(5)
O2W H2W2 . 0.851(5)

loop_
_geom_hbond_atom_site_label_D
_geom_hbond_atom_site_label_H
_geom_hbond_atom_site_label_A
_geom_hbond_distance_DH
_geom_hbond_distance_HA
_geom_hbond_distance_DA
_geom_hbond_angle_DHA
_geom_hbond_site_symmetry_A
O1W H1W2 S3' 0.849(5) 2.8(3) 3.39(2) 131(4) .
O1W H1W1 O2W 0.850(5) 2.59(7) 3.44(4) 172(6) 4_554
O2W H2W1 S3' 0.850(5) 2.7(3) 3.39(2) 140(5) .
O2W H2W2 O1W 0.851(5) 2.3(2) 3.13(3) 159(5) 2

loop_
_geom_torsion_atom_site_label_1
_geom_torsion_atom_site_label_2
_geom_torsion_atom_site_label_3
_geom_torsion_atom_site_label_4
_geom_torsion
_geom_torsion_site_symmetry_1
C5 S1 S2 C6 -91.32(19) .
N12 Co1 N3 C15 140.9(3) 6
N12 Co1 N3 C15 -39.0(3) .
N2 Co1 N3 C15 -126.1(4) 1_554
N3 Co1 N3 C15 48.2(3) 6
N12 Co1 N3 C7 -31.9(3) 6
N12 Co1 N3 C7 148.2(3) .
N2 Co1 N3 C7 61.1(3) 1_554
N3 Co1 N3 C7 -124.6(3) 6
S2 S1 C5 C8 -165.8(3) .
S2 S1 C5 C14 14.5(4) .
C15 C4 C6 C11 -1.0(6) .
C15 C4 C6 S2 178.2(3) .
S1 S2 C6 C4 9.2(4) .
S1 S2 C6 C11 -171.6(3) .
C15 N3 C7 C11 0.6(6) .
Co1 N3 C7 C11 173.9(3) .
C14 C5 C8 C13 1.5(6) .
S1 C5 C8 C13 -178.2(3) .
C13 N2 C10 C14 -0.1(6) .
Co1 N2 C10 C14 -173.0(3) 1_556
N3 C7 C11 C6 0.0(6) .
C4 C6 C11 C7 0.2(6) .
S2 C6 C11 C7 -179.0(3) .
C10 N2 C13 C8 -0.2(6) .
Co1 N2 C13 C8 172.9(3) 1_556
C5 C8 C13 N2 -0.6(7) .
C8 C5 C14 C10 -1.8(6) .
S1 C5 C14 C10 178.0(3) .
N2 C10 C14 C5 1.1(6) .
C7 N3 C15 C4 -1.4(6) .
Co1 N3 C15 C4 -174.6(3) .
C6 C4 C15 N3 1.7(6) .
S3' S3 C16 N12 -174.5(14) .
S3 S3' C16 N12 174.6(13) .
